data_1503453
loop_
_publ_author_name
'Cao, Jian'
'Huang, Xian'

_publ_section_title
;
 Facile synthesis of tetrahydro-1H-isoindolones via a sequential
 three-component copper-catalyzed coupling/propargyl-allenyl
 isomerization/[4 + 2] cyclization reaction.
;
_journal_issue 21
_journal_name_full 'Organic letters'
_journal_page_first 5048
_journal_page_last 5051
_journal_paper_doi 10.1021/ol102235t
_journal_volume 12
_journal_year 2010
_chemical_formula_sum 'C21 H21 N O'
_chemical_formula_weight 303.39
_chemical_name_systematic
; 
 ? 
;
_space_group_IT_number 14
_symmetry_cell_setting monoclinic
_symmetry_space_group_name_Hall '-P 2yn'
_symmetry_space_group_name_H-M 'P 1 21/n 1'
_atom_sites_solution_hydrogens geom
_atom_sites_solution_primary direct
_atom_sites_solution_secondary difmap
_audit_creation_method SHELXL-97
_cell_angle_alpha 90.00
_cell_angle_beta 101.188(2)
_cell_angle_gamma 90.00
_cell_formula_units_Z 4
_cell_length_a 11.5025(12)
_cell_length_b 9.3758(10)
_cell_length_c 15.0540(16)
_cell_measurement_reflns_used 2400
_cell_measurement_temperature 293(2)
_cell_measurement_theta_max 54.855
_cell_measurement_theta_min 4.950
_cell_volume 1592.6(3)
_computing_cell_refinement 'Bruker SMART'
_computing_data_collection 'Bruker SMART'
_computing_data_reduction 'Bruker SHELXTL'
_computing_molecular_graphics 'Bruker SHELXTL'
_computing_publication_material 'Bruker SHELXTL'
_computing_structure_refinement 'SHELXL-97 (Sheldrick, 1997)'
_computing_structure_solution 'SHELXS-97 (Sheldrick, 1990)'
_diffrn_ambient_temperature 293(2)
_diffrn_measured_fraction_theta_full 0.998
_diffrn_measured_fraction_theta_max 0.998
_diffrn_measurement_device_type 'CCD area detector'
_diffrn_measurement_method 'phi and omega scans'
_diffrn_radiation_monochromator graphite
_diffrn_radiation_source 'fine-focus sealed tube'
_diffrn_radiation_type MoK\a
_diffrn_radiation_wavelength 0.71073
_diffrn_reflns_av_R_equivalents 0.0337
_diffrn_reflns_av_sigmaI/netI 0.0428
_diffrn_reflns_limit_h_max 13
_diffrn_reflns_limit_h_min -14
_diffrn_reflns_limit_k_max 11
_diffrn_reflns_limit_k_min -11
_diffrn_reflns_limit_l_max 18
_diffrn_reflns_limit_l_min -9
_diffrn_reflns_number 8873
_diffrn_reflns_theta_full 26.49
_diffrn_reflns_theta_max 26.49
_diffrn_reflns_theta_min 2.05
_exptl_absorpt_coefficient_mu 0.077
_exptl_absorpt_correction_T_max 1.0000
_exptl_absorpt_correction_T_min 0.4783
_exptl_absorpt_correction_type empirical
_exptl_absorpt_process_details sadabs
_exptl_crystal_colour yellow
_exptl_crystal_density_diffrn 1.265
_exptl_crystal_density_method 'not measured'
_exptl_crystal_description prismatic
_exptl_crystal_F_000 648
_exptl_crystal_size_max 0.410
_exptl_crystal_size_mid 0.358
_exptl_crystal_size_min 0.307
_refine_diff_density_max 0.170
_refine_diff_density_min -0.178
_refine_diff_density_rms 0.039
_refine_ls_extinction_coef 0.0138(17)
_refine_ls_extinction_expression Fc^*^=kFc[1+0.001xFc^2^\l^3^/sin(2\q)]^-1/4^
_refine_ls_extinction_method SHELXL
_refine_ls_goodness_of_fit_ref 0.977
_refine_ls_hydrogen_treatment constr
_refine_ls_matrix_type full
_refine_ls_number_parameters 210
_refine_ls_number_reflns 3299
_refine_ls_number_restraints 0
_refine_ls_restrained_S_all 0.977
_refine_ls_R_factor_all 0.0689
_refine_ls_R_factor_gt 0.0507
_refine_ls_shift/su_max 0.000
_refine_ls_shift/su_mean 0.000
_refine_ls_structure_factor_coef Fsqd
_refine_ls_weighting_details 'calc w=1/[\s^2^(Fo^2^)+(0.0638P)^2^+0.0000P] where P=(Fo^2^+2Fc^2^)/3'
_refine_ls_weighting_scheme calc
_refine_ls_wR_factor_gt 0.1128
_refine_ls_wR_factor_ref 0.1214
_reflns_number_gt 2405
_reflns_number_total 3299
_reflns_threshold_expression >2sigma(I)
_cod_data_source_file ol102235t_si_001.cif
_cod_data_source_block cd20145
_cod_depositor_comments
;
The following automatic conversions were performed:

'_symmetry_cell_setting' value 'Monoclinic' changed to 'monoclinic'
according to /home/saulius/struct/CIF-dictionaries/cif_core.dic
dictionary named 'cif_core.dic' version 2.4.2 from 2011-04-26.

Automatic conversion script
Id: cif_fix_values 1715 2011-07-08 13:25:40Z adriana 
;
_cod_original_sg_symbol_H-M P2(1)/n
_cod_database_code 1503453

loop_
_symmetry_equiv_pos_as_xyz
'x, y, z'
'-x+1/2, y+1/2, -z+1/2'
'-x, -y, -z'
'x-1/2, -y-1/2, z-1/2'

loop_
_atom_site_label
_atom_site_type_symbol
_atom_site_fract_x
_atom_site_fract_y
_atom_site_fract_z
_atom_site_U_iso_or_equiv
_atom_site_adp_type
_atom_site_occupancy
_atom_site_symmetry_multiplicity
_atom_site_calc_flag
_atom_site_refinement_flags
O1 O 0.92866(10) 0.47496(13) 0.80521(8) 0.0559(4) Uani 1 1 d .
N1 N 0.73844(10) 0.39251(12) 0.80627(8) 0.0369(3) Uani 1 1 d .
C1 C 0.83398(13) 0.42775(16) 0.76626(11) 0.0393(4) Uani 1 1 d .
C2 C 0.79956(12) 0.38967(15) 0.66702(10) 0.0365(4) Uani 1 1 d .
C3 C 0.67294(13) 0.34257(15) 0.65641(10) 0.0369(4) Uani 1 1 d .
C4 C 0.64148(13) 0.34517(15) 0.73774(10) 0.0366(4) Uani 1 1 d .
C5 C 0.53055(13) 0.31954(17) 0.76470(11) 0.0436(4) Uani 1 1 d .
H5 H 0.4650 0.2919 0.7217 0.052 Uiso 1 1 calc R
C6 C 0.52024(14) 0.33485(17) 0.85099(12) 0.0465(4) Uani 1 1 d .
H6 H 0.4465 0.3214 0.8664 0.056 Uiso 1 1 calc R
C7 C 0.62044(14) 0.37175(15) 0.92124(11) 0.0419(4) Uani 1 1 d .
C8 C 0.73140(13) 0.40079(14) 0.89885(10) 0.0375(4) Uani 1 1 d .
C9 C 0.82732(15) 0.43434(17) 0.96612(11) 0.0471(4) Uani 1 1 d .
H9 H 0.9002 0.4545 0.9510 0.057 Uiso 1 1 calc R
C10 C 0.81551(17) 0.43807(19) 1.05565(12) 0.0563(5) Uani 1 1 d .
H10 H 0.8806 0.4604 1.1006 0.068 Uiso 1 1 calc R
C11 C 0.70809(18) 0.4090(2) 1.07863(12) 0.0609(5) Uani 1 1 d .
H11 H 0.7005 0.4112 1.1390 0.073 Uiso 1 1 calc R
C12 C 0.61207(16) 0.37660(18) 1.01231(12) 0.0549(5) Uani 1 1 d .
H12 H 0.5396 0.3574 1.0285 0.066 Uiso 1 1 calc R
C13 C 0.80231(14) 0.51908(16) 0.60523(11) 0.0441(4) Uani 1 1 d .
H13A H 0.8842 0.5453 0.6065 0.053 Uiso 1 1 calc R
H13B H 0.7641 0.5989 0.6290 0.053 Uiso 1 1 calc R
C14 C 0.74094(14) 0.49300(16) 0.50670(11) 0.0433(4) Uani 1 1 d .
H14 H 0.7043 0.5842 0.4852 0.052 Uiso 1 1 calc R
C15 C 0.82673(15) 0.4585(2) 0.44371(11) 0.0544(5) Uani 1 1 d .
H15A H 0.8840 0.5352 0.4468 0.065 Uiso 1 1 calc R
H15B H 0.8697 0.3719 0.4644 0.065 Uiso 1 1 calc R
C16 C 0.76362(16) 0.4390(2) 0.34606(12) 0.0614(5) Uani 1 1 d .
H16A H 0.7286 0.5289 0.3227 0.074 Uiso 1 1 calc R
H16B H 0.8206 0.4109 0.3095 0.074 Uiso 1 1 calc R
C17 C 0.66762(18) 0.3265(2) 0.33875(12) 0.0646(5) Uani 1 1 d .
H17A H 0.7037 0.2346 0.3562 0.078 Uiso 1 1 calc R
H17B H 0.6261 0.3197 0.2763 0.078 Uiso 1 1 calc R
C18 C 0.57935(16) 0.3615(2) 0.39892(11) 0.0560(5) Uani 1 1 d .
H18A H 0.5351 0.4463 0.3761 0.067 Uiso 1 1 calc R
H18B H 0.5236 0.2834 0.3968 0.067 Uiso 1 1 calc R
C19 C 0.64023(13) 0.38608(16) 0.49502(11) 0.0414(4) Uani 1 1 d .
C20 C 0.60708(13) 0.32285(16) 0.56558(11) 0.0433(4) Uani 1 1 d .
H20 H 0.5402 0.2649 0.5559 0.052 Uiso 1 1 calc R
C21 C 0.88096(14) 0.26773(18) 0.64872(12) 0.0519(5) Uani 1 1 d .
H21A H 0.8795 0.1926 0.6918 0.078 Uiso 1 1 calc R
H21B H 0.9605 0.3027 0.6543 0.078 Uiso 1 1 calc R
H21C H 0.8538 0.2316 0.5886 0.078 Uiso 1 1 calc R

loop_
_atom_site_aniso_label
_atom_site_aniso_U_11
_atom_site_aniso_U_22
_atom_site_aniso_U_33
_atom_site_aniso_U_23
_atom_site_aniso_U_13
_atom_site_aniso_U_12
O1 0.0417(7) 0.0765(9) 0.0465(7) -0.0038(6) 0.0014(6) -0.0176(6)
N1 0.0344(7) 0.0408(7) 0.0343(7) 0.0002(6) 0.0038(6) -0.0011(5)
C1 0.0367(8) 0.0396(8) 0.0395(9) 0.0015(7) 0.0023(7) -0.0018(7)
C2 0.0340(8) 0.0394(8) 0.0351(9) 0.0001(7) 0.0044(7) -0.0018(6)
C3 0.0357(8) 0.0354(8) 0.0379(9) 0.0008(7) 0.0028(7) -0.0032(6)
C4 0.0350(8) 0.0349(8) 0.0377(9) 0.0019(7) 0.0017(7) -0.0004(6)
C5 0.0356(8) 0.0488(9) 0.0443(10) 0.0056(8) 0.0025(8) -0.0035(7)
C6 0.0382(9) 0.0537(10) 0.0496(11) 0.0067(8) 0.0132(8) 0.0001(7)
C7 0.0465(9) 0.0385(8) 0.0419(10) 0.0033(7) 0.0110(8) 0.0041(7)
C8 0.0441(9) 0.0330(8) 0.0344(9) 0.0010(6) 0.0054(7) 0.0033(6)
C9 0.0467(10) 0.0511(9) 0.0417(10) -0.0035(8) 0.0043(8) -0.0014(8)
C10 0.0623(12) 0.0647(11) 0.0385(10) -0.0070(9) 0.0013(9) -0.0012(9)
C11 0.0752(14) 0.0727(13) 0.0354(10) -0.0033(9) 0.0123(10) 0.0031(10)
C12 0.0584(11) 0.0631(11) 0.0466(11) 0.0025(9) 0.0186(10) 0.0033(9)
C13 0.0468(9) 0.0410(9) 0.0443(10) -0.0007(7) 0.0082(8) -0.0076(7)
C14 0.0491(9) 0.0406(8) 0.0392(9) 0.0041(7) 0.0060(8) 0.0008(7)
C15 0.0488(10) 0.0722(12) 0.0429(11) 0.0036(9) 0.0103(9) -0.0047(9)
C16 0.0591(11) 0.0849(13) 0.0412(11) 0.0059(10) 0.0117(9) 0.0041(10)
C17 0.0701(12) 0.0845(14) 0.0365(11) -0.0074(10) 0.0032(10) -0.0020(11)
C18 0.0510(10) 0.0727(12) 0.0408(10) 0.0000(9) 0.0007(9) -0.0070(9)
C19 0.0381(8) 0.0475(9) 0.0370(9) -0.0013(7) 0.0033(7) 0.0026(7)
C20 0.0366(8) 0.0482(9) 0.0432(10) -0.0036(8) 0.0034(8) -0.0068(7)
C21 0.0490(10) 0.0534(10) 0.0526(11) -0.0014(8) 0.0083(9) 0.0089(8)

loop_
_atom_type_symbol
_atom_type_description
_atom_type_scat_dispersion_real
_atom_type_scat_dispersion_imag
_atom_type_scat_source
C C 0.0033 0.0016 'International Tables Vol C Tables 4.2.6.8 and 6.1.1.4'
H H 0.0000 0.0000 'International Tables Vol C Tables 4.2.6.8 and 6.1.1.4'
N N 0.0061 0.0033 'International Tables Vol C Tables 4.2.6.8 and 6.1.1.4'
O O 0.0106 0.0060 'International Tables Vol C Tables 4.2.6.8 and 6.1.1.4'

loop_
_geom_angle_atom_site_label_1
_geom_angle_atom_site_label_2
_geom_angle_atom_site_label_3
_geom_angle
C1 N1 C8 127.93(13)
C1 N1 C4 109.34(12)
C8 N1 C4 122.73(12)
O1 C1 N1 125.91(14)
O1 C1 C2 126.92(14)
N1 C1 C2 107.11(12)
C3 C2 C1 103.72(12)
C3 C2 C13 107.59(12)
C1 C2 C13 112.36(12)
C3 C2 C21 112.00(12)
C1 C2 C21 107.52(13)
C13 C2 C21 113.28(13)
C4 C3 C20 133.06(14)
C4 C3 C2 108.99(13)
C20 C3 C2 117.36(13)
C3 C4 C5 131.90(15)
C3 C4 N1 110.61(13)
C5 C4 N1 117.33(13)
C6 C5 C4 120.65(15)
C6 C5 H5 119.7
C4 C5 H5 119.7
C5 C6 C7 121.90(15)
C5 C6 H6 119.0
C7 C6 H6 119.0
C12 C7 C8 117.90(16)
C12 C7 C6 121.98(15)
C8 C7 C6 120.11(15)
C9 C8 C7 120.04(15)
C9 C8 N1 123.01(14)
C7 C8 N1 116.95(14)
C10 C9 C8 120.36(16)
C10 C9 H9 119.8
C8 C9 H9 119.8
C11 C10 C9 120.29(17)
C11 C10 H10 119.9
C9 C10 H10 119.9
C12 C11 C10 119.82(17)
C12 C11 H11 120.1
C10 C11 H11 120.1
C11 C12 C7 121.59(17)
C11 C12 H12 119.2
C7 C12 H12 119.2
C2 C13 C14 113.63(12)
C2 C13 H13A 108.8
C14 C13 H13A 108.8
C2 C13 H13B 108.8
C14 C13 H13B 108.8
H13A C13 H13B 107.7
C19 C14 C15 111.02(13)
C19 C14 C13 114.56(13)
C15 C14 C13 113.70(13)
C19 C14 H14 105.5
C15 C14 H14 105.5
C13 C14 H14 105.5
C16 C15 C14 112.38(14)
C16 C15 H15A 109.1
C14 C15 H15A 109.1
C16 C15 H15B 109.1
C14 C15 H15B 109.1
H15A C15 H15B 107.9
C17 C16 C15 111.03(15)
C17 C16 H16A 109.4
C15 C16 H16A 109.4
C17 C16 H16B 109.4
C15 C16 H16B 109.4
H16A C16 H16B 108.0
C16 C17 C18 111.55(15)
C16 C17 H17A 109.3
C18 C17 H17A 109.3
C16 C17 H17B 109.3
C18 C17 H17B 109.3
H17A C17 H17B 108.0
C19 C18 C17 111.55(15)
C19 C18 H18A 109.3
C17 C18 H18A 109.3
C19 C18 H18B 109.3
C17 C18 H18B 109.3
H18A C18 H18B 108.0
C20 C19 C18 123.23(15)
C20 C19 C14 122.08(14)
C18 C19 C14 114.67(14)
C19 C20 C3 121.29(14)
C19 C20 H20 119.4
C3 C20 H20 119.4
C2 C21 H21A 109.5
C2 C21 H21B 109.5
H21A C21 H21B 109.5
C2 C21 H21C 109.5
H21A C21 H21C 109.5
H21B C21 H21C 109.5

loop_
_geom_bond_atom_site_label_1
_geom_bond_atom_site_label_2
_geom_bond_distance
O1 C1 1.2158(18)
N1 C1 1.3916(19)
N1 C8 1.4138(19)
N1 C4 1.4348(18)
C1 C2 1.512(2)
C2 C3 1.501(2)
C2 C13 1.533(2)
C2 C21 1.536(2)
C3 C4 1.343(2)
C3 C20 1.441(2)
C4 C5 1.432(2)
C5 C6 1.335(2)
C5 H5 0.9300
C6 C7 1.447(2)
C6 H6 0.9300
C7 C12 1.393(2)
C7 C8 1.408(2)
C8 C9 1.381(2)
C9 C10 1.381(2)
C9 H9 0.9300
C10 C11 1.374(2)
C10 H10 0.9300
C11 C12 1.371(2)
C11 H11 0.9300
C12 H12 0.9300
C13 C14 1.534(2)
C13 H13A 0.9700
C13 H13B 0.9700
C14 C19 1.516(2)
C14 C15 1.530(2)
C14 H14 0.9800
C15 C16 1.519(2)
C15 H15A 0.9700
C15 H15B 0.9700
C16 C17 1.516(3)
C16 H16A 0.9700
C16 H16B 0.9700
C17 C18 1.522(3)
C17 H17A 0.9700
C17 H17B 0.9700
C18 C19 1.498(2)
C18 H18A 0.9700
C18 H18B 0.9700
C19 C20 1.335(2)
C20 H20 0.9300
C21 H21A 0.9600
C21 H21B 0.9600
C21 H21C 0.9600

loop_
_geom_hbond_atom_site_label_D
_geom_hbond_atom_site_label_H
_geom_hbond_atom_site_label_A
_geom_hbond_distance_DH
_geom_hbond_distance_HA
_geom_hbond_distance_DA
_geom_hbond_angle_DHA
_geom_hbond_site_symmetry_A
C10 H10 O1 0.93 2.45 3.364(2) 169.1 3_767

loop_
_geom_torsion_atom_site_label_1
_geom_torsion_atom_site_label_2
_geom_torsion_atom_site_label_3
_geom_torsion_atom_site_label_4
_geom_torsion
C8 N1 C1 O1 -1.4(2)
C4 N1 C1 O1 177.97(15)
C8 N1 C1 C2 175.96(13)
C4 N1 C1 C2 -4.66(15)
O1 C1 C2 C3 -177.99(15)
N1 C1 C2 C3 4.68(15)
O1 C1 C2 C13 -62.1(2)
N1 C1 C2 C13 120.58(13)
O1 C1 C2 C21 63.2(2)
N1 C1 C2 C21 -114.11(13)
C1 C2 C3 C4 -3.08(16)
C13 C2 C3 C4 -122.30(13)
C21 C2 C3 C4 112.58(15)
C1 C2 C3 C20 169.22(13)
C13 C2 C3 C20 50.00(17)
C21 C2 C3 C20 -75.12(17)
C20 C3 C4 C5 4.9(3)
C2 C3 C4 C5 175.48(15)
C20 C3 C4 N1 -170.24(15)
C2 C3 C4 N1 0.38(16)
C1 N1 C4 C3 2.80(16)
C8 N1 C4 C3 -177.78(13)
C1 N1 C4 C5 -173.10(12)
C8 N1 C4 C5 6.32(19)
C3 C4 C5 C6 -177.06(16)
N1 C4 C5 C6 -2.2(2)
C4 C5 C6 C7 -2.6(2)
C5 C6 C7 C12 -174.75(16)
C5 C6 C7 C8 3.7(2)
C12 C7 C8 C9 -0.7(2)
C6 C7 C8 C9 -179.23(14)
C12 C7 C8 N1 178.78(13)
C6 C7 C8 N1 0.3(2)
C1 N1 C8 C9 -6.5(2)
C4 N1 C8 C9 174.21(14)
C1 N1 C8 C7 174.05(13)
C4 N1 C8 C7 -5.25(19)
C7 C8 C9 C10 0.7(2)
N1 C8 C9 C10 -178.72(14)
C8 C9 C10 C11 -0.2(3)
C9 C10 C11 C12 -0.3(3)
C10 C11 C12 C7 0.3(3)
C8 C7 C12 C11 0.2(2)
C6 C7 C12 C11 178.70(16)
C3 C2 C13 C14 -52.95(16)
C1 C2 C13 C14 -166.50(13)
C21 C2 C13 C14 71.40(17)
C2 C13 C14 C19 29.57(19)
C2 C13 C14 C15 -99.58(16)
C19 C14 C15 C16 51.3(2)
C13 C14 C15 C16 -177.77(14)
C14 C15 C16 C17 -55.2(2)
C15 C16 C17 C18 56.0(2)
C16 C17 C18 C19 -53.9(2)
C17 C18 C19 C20 -130.28(17)
C17 C18 C19 C14 51.6(2)
C15 C14 C19 C20 131.79(16)
C13 C14 C19 C20 1.3(2)
C15 C14 C19 C18 -50.11(19)
C13 C14 C19 C18 179.42(14)
C18 C19 C20 C3 175.95(15)
C14 C19 C20 C3 -6.1(2)
C4 C3 C20 C19 148.45(17)
C2 C3 C20 C19 -21.6(2)
